data_4074236
loop_
_publ_author_name
'Zirngast, Michaela'
'Marschner, Christoph'
'Baumgartner, Judith'

_publ_section_title
;
 Cobalt-Assisted Silicon&#x2212;Silicon Bond Activation
;
_journal_issue 20
_journal_name_full Organometallics
_journal_page_first 4897
_journal_paper_doi 10.1021/om0604831
_journal_volume 25
_journal_year 2006
_chemical_formula_sum 'C32 H22 Co4 O13 Si2'
_chemical_formula_weight 906.40
_chemical_name_systematic
; 
 ? 
;
_space_group_IT_number 15
_symmetry_cell_setting monoclinic
_symmetry_space_group_name_Hall '-C 2yc'
_symmetry_space_group_name_H-M 'C 1 2/c 1'
_atom_sites_solution_hydrogens geom
_atom_sites_solution_primary direct
_atom_sites_solution_secondary difmap
_audit_creation_method SHELXL-97
_cell_angle_alpha 90.00
_cell_angle_beta 113.67(3)
_cell_angle_gamma 90.00
_cell_formula_units_Z 4
_cell_length_a 28.608(6)
_cell_length_b 9.0551(18)
_cell_length_c 15.553(3)
_cell_measurement_temperature 100(2)
_cell_volume 3690.0(15)
_computing_cell_refinement 'Bruker XSCANS'
_computing_data_collection 'Bruker XSCANS'
_computing_data_reduction 'Bruker SHELXTL'
_computing_molecular_graphics 'Bruker SHELXTL'
_computing_publication_material 'Bruker SHELXTL'
_computing_structure_refinement 'SHELXL-97 (Sheldrick, 1997)'
_computing_structure_solution 'SHELXS-97 (Sheldrick, 1990)'
_diffrn_ambient_temperature 100(2)
_diffrn_measured_fraction_theta_full 0.998
_diffrn_measured_fraction_theta_max 0.998
_diffrn_measurement_device_type 'Bruker P4'
_diffrn_measurement_method '\w scans'
_diffrn_radiation_monochromator graphite
_diffrn_radiation_source 'fine-focus sealed tube'
_diffrn_radiation_type MoK\a
_diffrn_radiation_wavelength 0.71073
_diffrn_reflns_av_R_equivalents 0.0662
_diffrn_reflns_av_sigmaI/netI 0.0531
_diffrn_reflns_limit_h_max 33
_diffrn_reflns_limit_h_min -34
_diffrn_reflns_limit_k_max 10
_diffrn_reflns_limit_k_min -10
_diffrn_reflns_limit_l_max 18
_diffrn_reflns_limit_l_min -18
_diffrn_reflns_number 12832
_diffrn_reflns_theta_full 25.00
_diffrn_reflns_theta_max 25.00
_diffrn_reflns_theta_min 1.55
_diffrn_standards_interval_time 10
_exptl_absorpt_coefficient_mu 1.893
_exptl_absorpt_correction_T_max 0.7644
_exptl_absorpt_correction_T_min 0.5181
_exptl_absorpt_correction_type SADABS
_exptl_absorpt_process_details XPREP
_exptl_crystal_colour red
_exptl_crystal_density_diffrn 1.632
_exptl_crystal_density_method 'not measured'
_exptl_crystal_description blocks
_exptl_crystal_F_000 1816
_exptl_crystal_size_max 0.40
_exptl_crystal_size_mid 0.30
_exptl_crystal_size_min 0.15
_refine_diff_density_max 0.842
_refine_diff_density_min -0.677
_refine_diff_density_rms 0.121
_refine_ls_extinction_method none
_refine_ls_goodness_of_fit_ref 1.314
_refine_ls_hydrogen_treatment mixed
_refine_ls_matrix_type full
_refine_ls_number_parameters 233
_refine_ls_number_reflns 3255
_refine_ls_number_restraints 0
_refine_ls_restrained_S_all 1.314
_refine_ls_R_factor_all 0.0786
_refine_ls_R_factor_gt 0.0711
_refine_ls_shift/su_max 0.000
_refine_ls_shift/su_mean 0.000
_refine_ls_structure_factor_coef Fsqd
_refine_ls_weighting_details 'calc w=1/[\s^2^(Fo^2^)+(0.0417P)^2^+24.3848P] where P=(Fo^2^+2Fc^2^)/3'
_refine_ls_weighting_scheme calc
_refine_ls_wR_factor_gt 0.1414
_refine_ls_wR_factor_ref 0.1446
_reflns_number_gt 2994
_reflns_number_total 3255
_reflns_threshold_expression >2sigma(I)
_cod_data_source_file om0604831si20060720_042426.cif
_cod_data_source_block 10_340j
_cod_original_cell_volume 3690.0(13)
_cod_original_sg_symbol_H-M C2/c
_cod_database_code 4074236

loop_
_symmetry_equiv_pos_as_xyz
'x, y, z'
'-x, y, -z+1/2'
'x+1/2, y+1/2, z'
'-x+1/2, y+1/2, -z+1/2'
'-x, -y, -z'
'x, -y, z-1/2'
'-x+1/2, -y+1/2, -z'
'x+1/2, -y+1/2, z-1/2'

loop_
_atom_site_label
_atom_site_type_symbol
_atom_site_fract_x
_atom_site_fract_y
_atom_site_fract_z
_atom_site_U_iso_or_equiv
_atom_site_adp_type
_atom_site_occupancy
_atom_site_symmetry_multiplicity
_atom_site_calc_flag
_atom_site_refinement_flags
Co1 Co 0.15227(3) 0.17137(9) 0.26441(5) 0.0197(2) Uani 1 1 d .
Co2 Co 0.17424(3) 0.01540(9) 0.40645(5) 0.0218(2) Uani 1 1 d .
Si1 Si 0.05241(6) 0.16955(17) 0.34282(10) 0.0163(3) Uani 1 1 d .
O1 O 0.23366(19) 0.0842(6) 0.2038(4) 0.0482(13) Uani 1 1 d .
O2 O 0.06942(17) 0.2479(5) 0.0847(3) 0.0327(11) Uani 1 1 d .
O3 O 0.18386(17) 0.4580(5) 0.3640(3) 0.0333(11) Uani 1 1 d .
O4 O 0.1391(2) -0.2408(6) 0.4799(4) 0.0479(13) Uani 1 1 d .
O5 O 0.20356(17) 0.2374(6) 0.5590(3) 0.0381(12) Uani 1 1 d .
O6 O 0.26995(18) -0.0978(7) 0.4020(4) 0.0523(15) Uani 1 1 d .
O7 O 0.0000 0.1355(6) 0.2500 0.0200(12) Uani 1 2 d S
C1 C 0.10617(19) 0.0900(6) 0.3205(3) 0.0151(11) Uani 1 1 d .
C2 C 0.1224(2) -0.0181(6) 0.2788(4) 0.0186(12) Uani 1 1 d .
C3 C 0.1030(2) -0.1484(6) 0.2210(4) 0.0185(12) Uani 1 1 d .
C4 C 0.0513(2) -0.1842(6) 0.1904(4) 0.0208(12) Uani 1 1 d .
H4 H 0.0296 -0.1239 0.2087 0.025 Uiso 1 1 calc R
C5 C 0.0311(2) -0.3067(7) 0.1337(4) 0.0289(14) Uani 1 1 d .
H5 H -0.0043 -0.3288 0.1121 0.035 Uiso 1 1 calc R
C6 C 0.0630(3) -0.3964(7) 0.1089(4) 0.0305(15) Uani 1 1 d .
H6 H 0.0494 -0.4808 0.0707 0.037 Uiso 1 1 calc R
C7 C 0.1141(2) -0.3639(7) 0.1393(4) 0.0273(14) Uani 1 1 d .
H7 H 0.1356 -0.4259 0.1219 0.033 Uiso 1 1 calc R
C8 C 0.1344(2) -0.2408(7) 0.1956(4) 0.0243(13) Uani 1 1 d .
H8 H 0.1698 -0.2195 0.2168 0.029 Uiso 1 1 calc R
C9 C 0.2027(2) 0.1193(7) 0.2275(4) 0.0304(15) Uani 1 1 d .
C10 C 0.1030(2) 0.2229(6) 0.1533(4) 0.0227(13) Uani 1 1 d .
C11 C 0.1718(2) 0.3501(7) 0.3240(4) 0.0266(14) Uani 1 1 d .
C12 C 0.1545(3) -0.1394(8) 0.4551(4) 0.0322(16) Uani 1 1 d .
C13 C 0.1926(2) 0.1514(8) 0.5008(4) 0.0275(14) Uani 1 1 d .
C14 C 0.2336(2) -0.0558(8) 0.4065(4) 0.0344(16) Uani 1 1 d .
C15 C 0.0603(2) 0.3715(6) 0.3618(4) 0.0237(13) Uani 1 1 d .
H15A H 0.0597 0.4191 0.3048 0.036 Uiso 1 1 calc R
H15B H 0.0930 0.3919 0.4142 0.036 Uiso 1 1 calc R
H15C H 0.0324 0.4103 0.3765 0.036 Uiso 1 1 calc R
C16 C 0.0494(2) 0.0738(7) 0.4457(4) 0.0214(13) Uani 1 1 d .
H16A H 0.0178 0.1015 0.4522 0.032 Uiso 1 1 calc R
H16B H 0.0788 0.1024 0.5025 0.032 Uiso 1 1 calc R
H16C H 0.0498 -0.0333 0.4368 0.032 Uiso 1 1 calc R

loop_
_atom_site_aniso_label
_atom_site_aniso_U_11
_atom_site_aniso_U_22
_atom_site_aniso_U_33
_atom_site_aniso_U_23
_atom_site_aniso_U_13
_atom_site_aniso_U_12
Co1 0.0172(4) 0.0238(4) 0.0182(4) -0.0008(3) 0.0074(3) -0.0011(3)
Co2 0.0168(4) 0.0295(5) 0.0153(4) 0.0005(3) 0.0023(3) 0.0050(3)
Si1 0.0150(8) 0.0196(8) 0.0125(7) -0.0007(6) 0.0037(6) -0.0002(6)
O1 0.043(3) 0.063(4) 0.054(3) 0.005(3) 0.035(3) 0.009(3)
O2 0.037(3) 0.026(2) 0.024(2) 0.005(2) 0.000(2) 0.004(2)
O3 0.032(3) 0.035(3) 0.031(3) -0.008(2) 0.010(2) -0.012(2)
O4 0.051(3) 0.045(3) 0.046(3) 0.021(3) 0.018(3) 0.010(3)
O5 0.035(3) 0.054(3) 0.024(2) -0.018(2) 0.010(2) -0.013(2)
O6 0.028(3) 0.074(4) 0.050(3) -0.005(3) 0.010(2) 0.021(3)
O7 0.017(3) 0.023(3) 0.016(3) 0.000 0.002(2) 0.000
C1 0.010(3) 0.025(3) 0.009(3) 0.003(2) 0.003(2) 0.002(2)
C2 0.013(3) 0.027(3) 0.013(3) 0.004(2) 0.001(2) 0.000(2)
C3 0.025(3) 0.018(3) 0.010(3) 0.003(2) 0.004(2) 0.001(2)
C4 0.025(3) 0.016(3) 0.019(3) 0.001(2) 0.006(2) 0.000(2)
C5 0.028(3) 0.024(3) 0.029(3) 0.001(3) 0.006(3) -0.006(3)
C6 0.047(4) 0.017(3) 0.020(3) 0.003(3) 0.005(3) 0.001(3)
C7 0.037(4) 0.023(3) 0.022(3) -0.002(3) 0.011(3) 0.009(3)
C8 0.027(3) 0.027(3) 0.016(3) 0.006(2) 0.006(3) 0.006(3)
C9 0.031(4) 0.031(4) 0.029(4) 0.001(3) 0.011(3) 0.000(3)
C10 0.030(3) 0.020(3) 0.023(3) -0.002(3) 0.016(3) -0.001(3)
C11 0.021(3) 0.030(4) 0.025(3) 0.000(3) 0.006(3) -0.005(3)
C12 0.038(4) 0.032(4) 0.018(3) 0.005(3) 0.002(3) 0.012(3)
C13 0.022(3) 0.042(4) 0.017(3) -0.003(3) 0.007(3) 0.000(3)
C14 0.028(4) 0.051(4) 0.017(3) -0.003(3) 0.002(3) 0.011(3)
C15 0.025(3) 0.022(3) 0.023(3) -0.003(3) 0.008(3) 0.001(3)
C16 0.022(3) 0.027(3) 0.014(3) -0.001(2) 0.006(2) -0.001(2)

loop_
_atom_type_symbol
_atom_type_description
_atom_type_scat_dispersion_real
_atom_type_scat_dispersion_imag
_atom_type_scat_source
C C 0.0033 0.0016 'International Tables Vol C Tables 4.2.6.8 and 6.1.1.4'
H H 0.0000 0.0000 'International Tables Vol C Tables 4.2.6.8 and 6.1.1.4'
O O 0.0106 0.0060 'International Tables Vol C Tables 4.2.6.8 and 6.1.1.4'
Si Si 0.0817 0.0704 'International Tables Vol C Tables 4.2.6.8 and 6.1.1.4'
Co Co 0.3494 0.9721 'International Tables Vol C Tables 4.2.6.8 and 6.1.1.4'

loop_
_geom_angle_atom_site_label_1
_geom_angle_atom_site_label_2
_geom_angle_atom_site_label_3
_geom_angle
_geom_angle_site_symmetry_1
C10 Co1 C9 100.3(3) .
C10 Co1 C11 102.6(3) .
C9 Co1 C11 105.6(3) .
C10 Co1 C2 97.3(2) .
C9 Co1 C2 104.2(3) .
C11 Co1 C2 140.2(3) .
C10 Co1 C1 96.7(2) .
C9 Co1 C1 142.4(3) .
C11 Co1 C1 103.0(3) .
C2 Co1 C1 40.0(2) .
C10 Co1 Co2 145.49(19) .
C9 Co1 Co2 100.6(2) .
C11 Co1 Co2 97.77(19) .
C2 Co1 Co2 50.86(15) .
C1 Co1 Co2 51.32(15) .
C12 Co2 C14 100.1(3) .
C12 Co2 C13 103.1(3) .
C14 Co2 C13 105.8(3) .
C12 Co2 C2 93.9(3) .
C14 Co2 C2 105.7(3) .
C13 Co2 C2 140.7(3) .
C12 Co2 C1 99.3(3) .
C14 Co2 C1 141.7(2) .
C13 Co2 C1 101.5(3) .
C2 Co2 C1 40.1(2) .
C12 Co2 Co1 144.4(2) .
C14 Co2 Co1 96.0(2) .
C13 Co2 Co1 102.7(2) .
C2 Co2 Co1 50.97(17) .
C1 Co2 Co1 51.51(15) .
O7 Si1 C15 109.6(3) .
O7 Si1 C1 107.2(2) .
C15 Si1 C1 110.9(3) .
O7 Si1 C16 109.2(2) .
C15 Si1 C16 111.7(3) .
C1 Si1 C16 108.1(3) .
Si1 O7 Si1 158.4(4) 2
C2 C1 Si1 147.2(4) .
C2 C1 Co2 69.1(3) .
Si1 C1 Co2 132.0(3) .
C2 C1 Co1 69.1(3) .
Si1 C1 Co1 133.1(3) .
Co2 C1 Co1 77.17(18) .
C1 C2 C3 139.8(5) .
C1 C2 Co2 70.7(3) .
C3 C2 Co2 134.2(4) .
C1 C2 Co1 70.9(3) .
C3 C2 Co1 135.5(4) .
Co2 C2 Co1 78.2(2) .
C8 C3 C4 118.6(5) .
C8 C3 C2 122.1(5) .
C4 C3 C2 119.2(5) .
C5 C4 C3 120.9(6) .
C6 C5 C4 119.5(6) .
C7 C6 C5 120.4(6) .
C6 C7 C8 120.3(6) .
C7 C8 C3 120.3(6) .
O1 C9 Co1 178.6(6) .
O2 C10 Co1 174.5(5) .
O3 C11 Co1 177.3(6) .
O4 C12 Co2 174.9(6) .
O5 C13 Co2 179.1(7) .
O6 C14 Co2 176.6(6) .

loop_
_geom_bond_atom_site_label_1
_geom_bond_atom_site_label_2
_geom_bond_distance
_geom_bond_site_symmetry_2
Co1 C10 1.798(6) .
Co1 C9 1.817(7) .
Co1 C11 1.837(7) .
Co1 C2 1.969(6) .
Co1 C1 1.992(5) .
Co1 Co2 2.4810(12) .
Co2 C12 1.789(7) .
Co2 C14 1.815(7) .
Co2 C13 1.824(6) .
Co2 C2 1.966(5) .
Co2 C1 1.986(5) .
Si1 O7 1.6398(19) .
Si1 C15 1.852(6) .
Si1 C1 1.853(5) .
Si1 C16 1.853(6) .
O1 C9 1.132(8) .
O2 C10 1.136(7) .
O3 C11 1.135(7) .
O4 C12 1.150(8) .
O5 C13 1.138(7) .
O6 C14 1.136(8) .
O7 Si1 1.6398(19) 2
C1 C2 1.356(8) .
C2 C3 1.453(8) .
C3 C8 1.395(8) .
C3 C4 1.399(8) .
C4 C5 1.390(8) .
C5 C6 1.386(9) .
C6 C7 1.376(9) .
C7 C8 1.392(8) .

loop_
_geom_torsion_atom_site_label_1
_geom_torsion_atom_site_label_2
_geom_torsion_atom_site_label_3
_geom_torsion_atom_site_label_4
_geom_torsion
_geom_torsion_site_symmetry_4
C10 Co1 Co2 C12 15.3(5) .
C9 Co1 Co2 C12 -111.1(4) .
C11 Co1 Co2 C12 141.4(4) .
C2 Co1 Co2 C12 -11.3(4) .
C1 Co1 Co2 C12 40.9(4) .
C10 Co1 Co2 C14 132.0(4) .
C9 Co1 Co2 C14 5.6(3) .
C11 Co1 Co2 C14 -101.9(3) .
C2 Co1 Co2 C14 105.4(3) .
C1 Co1 Co2 C14 157.6(3) .
C10 Co1 Co2 C13 -120.2(4) .
C9 Co1 Co2 C13 113.4(3) .
C11 Co1 Co2 C13 5.8(3) .
C2 Co1 Co2 C13 -146.9(3) .
C1 Co1 Co2 C13 -94.7(3) .
C10 Co1 Co2 C2 26.7(4) .
C9 Co1 Co2 C2 -99.7(3) .
C11 Co1 Co2 C2 152.7(3) .
C1 Co1 Co2 C2 52.2(3) .
C10 Co1 Co2 C1 -25.5(4) .
C9 Co1 Co2 C1 -151.9(3) .
C11 Co1 Co2 C1 100.5(3) .
C2 Co1 Co2 C1 -52.2(3) .
C15 Si1 O7 Si1 2.2(2) 2
C1 Si1 O7 Si1 -118.3(2) 2
C16 Si1 O7 Si1 124.8(2) 2
O7 Si1 C1 C2 -32.3(8) .
C15 Si1 C1 C2 -152.0(8) .
C16 Si1 C1 C2 85.3(8) .
O7 Si1 C1 Co2 -153.1(4) .
C15 Si1 C1 Co2 87.2(4) .
C16 Si1 C1 Co2 -35.5(5) .
O7 Si1 C1 Co1 91.1(4) .
C15 Si1 C1 Co1 -28.5(5) .
C16 Si1 C1 Co1 -151.3(4) .
C12 Co2 C1 C2 -85.0(4) .
C14 Co2 C1 C2 34.5(6) .
C13 Co2 C1 C2 169.4(4) .
Co1 Co2 C1 C2 72.2(3) .
C12 Co2 C1 Si1 65.1(4) .
C14 Co2 C1 Si1 -175.4(4) .
C13 Co2 C1 Si1 -40.4(5) .
C2 Co2 C1 Si1 150.1(6) .
Co1 Co2 C1 Si1 -137.6(5) .
C12 Co2 C1 Co1 -157.3(2) .
C14 Co2 C1 Co1 -37.8(5) .
C13 Co2 C1 Co1 97.2(2) .
C2 Co2 C1 Co1 -72.2(3) .
C10 Co1 C1 C2 93.5(3) .
C9 Co1 C1 C2 -23.0(5) .
C11 Co1 C1 C2 -161.9(3) .
Co2 Co1 C1 C2 -72.3(3) .
C10 Co1 C1 Si1 -57.6(4) .
C9 Co1 C1 Si1 -174.0(4) .
C11 Co1 C1 Si1 47.1(4) .
C2 Co1 C1 Si1 -151.0(6) .
Co2 Co1 C1 Si1 136.7(5) .
C10 Co1 C1 Co2 165.8(2) .
C9 Co1 C1 Co2 49.3(4) .
C11 Co1 C1 Co2 -89.6(2) .
C2 Co1 C1 Co2 72.3(3) .
Si1 C1 C2 C3 0.0(13) .
Co2 C1 C2 C3 136.9(8) .
Co1 C1 C2 C3 -139.3(8) .
Si1 C1 C2 Co2 -136.9(8) .
Co1 C1 C2 Co2 83.76(16) .
Si1 C1 C2 Co1 139.3(8) .
Co2 C1 C2 Co1 -83.76(16) .
C12 Co2 C2 C1 99.8(4) .
C14 Co2 C2 C1 -158.6(4) .
C13 Co2 C2 C1 -16.5(5) .
Co1 Co2 C2 C1 -73.7(3) .
C12 Co2 C2 C3 -42.2(6) .
C14 Co2 C2 C3 59.4(6) .
C13 Co2 C2 C3 -158.5(5) .
C1 Co2 C2 C3 -142.0(7) .
Co1 Co2 C2 C3 144.3(7) .
C12 Co2 C2 Co1 173.4(2) .
C14 Co2 C2 Co1 -85.0(3) .
C13 Co2 C2 Co1 57.2(4) .
C1 Co2 C2 Co1 73.7(3) .
C10 Co1 C2 C1 -91.7(3) .
C9 Co1 C2 C1 165.8(3) .
C11 Co1 C2 C1 28.3(5) .
Co2 Co1 C2 C1 73.5(3) .
C10 Co1 C2 C3 51.4(6) .
C9 Co1 C2 C3 -51.1(6) .
C11 Co1 C2 C3 171.4(5) .
C1 Co1 C2 C3 143.1(7) .
Co2 Co1 C2 C3 -143.4(7) .
C10 Co1 C2 Co2 -165.2(2) .
C9 Co1 C2 Co2 92.3(3) .
C11 Co1 C2 Co2 -45.2(4) .
C1 Co1 C2 Co2 -73.5(3) .
C1 C2 C3 C8 -176.0(7) .
Co2 C2 C3 C8 -60.1(8) .
Co1 C2 C3 C8 65.4(8) .
C1 C2 C3 C4 3.2(10) .
Co2 C2 C3 C4 119.1(6) .
Co1 C2 C3 C4 -115.4(6) .
C8 C3 C4 C5 -1.8(8) .
C2 C3 C4 C5 179.0(5) .
C3 C4 C5 C6 1.5(9) .
C4 C5 C6 C7 -0.6(9) .
C5 C6 C7 C8 0.2(9) .
C6 C7 C8 C3 -0.6(9) .
C4 C3 C8 C7 1.3(8) .
C2 C3 C8 C7 -179.5(5) .
C10 Co1 C9 O1 -80(25) .
C11 Co1 C9 O1 174(100) .
C2 Co1 C9 O1 21(25) .
C1 Co1 C9 O1 36(25) .
Co2 Co1 C9 O1 73(25) .
C9 Co1 C10 O2 128(6) .
C11 Co1 C10 O2 -124(6) .
C2 Co1 C10 O2 22(6) .
C1 Co1 C10 O2 -19(6) .
Co2 Co1 C10 O2 1(6) .
C10 Co1 C11 O3 136(12) .
C9 Co1 C11 O3 -119(12) .
C2 Co1 C11 O3 18(13) .
C1 Co1 C11 O3 36(12) .
Co2 Co1 C11 O3 -16(12) .
C14 Co2 C12 O4 -108(7) .
C13 Co2 C12 O4 143(7) .
C2 Co2 C12 O4 -1(7) .
C1 Co2 C12 O4 39(7) .
Co1 Co2 C12 O4 8(7) .
C12 Co2 C13 O5 -114(45) .
C14 Co2 C13 O5 141(45) .
C2 Co2 C13 O5 -1(45) .
C1 Co2 C13 O5 -11(45) .
Co1 Co2 C13 O5 41(45) .
C12 Co2 C14 O6 134(11) .
C13 Co2 C14 O6 -119(11) .
C2 Co2 C14 O6 37(11) .
C1 Co2 C14 O6 15(12) .
Co1 Co2 C14 O6 -14(11) .
